data_4505192
loop_
_publ_author_name
'Succaw, Gary L.'
'Weakley, Timothy J. R.'
'Han, Fusan'
'Doxsee, Kenneth M.'

_publ_section_title
;
 Crystal Engineering with Bis(thiourea) Derivatives&#x2020;
;
_journal_issue 6
_journal_name_full 'Crystal Growth &amp; Design'
_journal_page_first 2288
_journal_paper_doi 10.1021/cg050162c
_journal_volume 5
_journal_year 2005
_chemical_formula_moiety 'C15 H24 N4 S2 '
_chemical_formula_sum 'C15 H24 N4 S2'
_chemical_formula_weight 324.50
_space_group_IT_number 15
_symmetry_cell_setting monoclinic
_symmetry_Int_Tables_number 15
_symmetry_space_group_name_Hall '-C 2yc'
_symmetry_space_group_name_H-M 'C 1 2/c 1'
_audit_creation_date 2001-05-14
_audit_creation_method 'by teXsan v1.7'
_cell_angle_alpha 90
_cell_angle_beta 107.38(1)
_cell_angle_gamma 90
_cell_formula_units_Z 4
_cell_length_a 23.056(2)
_cell_length_b 8.6042(9)
_cell_length_c 9.450(1)
_cell_measurement_reflns_used 25
_cell_measurement_temperature 296
_cell_measurement_theta_max 13.5
_cell_measurement_theta_min 12.5
_cell_volume 1789.1(3)
_computing_cell_refinement 'CAD4/PC (Enraf-Nonius, 1993)'
_computing_data_collection 'CAD4/PC (Enraf-Nonius, 1993)'
_computing_data_reduction 'TEXSAN (Molecular Structure Corp., 1997)'
_computing_publication_material 'TEXSAN (Molecular Structure Corp., 1997)'
_computing_structure_refinement 'TEXSAN (Molecular Structure Corp., 1997)'
_computing_structure_solution 'TEXSAN (Molecular Structure Corp., 1997)'
_diffrn_ambient_temperature 296
_diffrn_measurement_device_type 'Enraf-Nonius CAD-4 diffractometer'
_diffrn_measurement_method \w
_diffrn_orient_matrix_UB_11 0.03164
_diffrn_orient_matrix_UB_12 0.07391
_diffrn_orient_matrix_UB_13 0.05834
_diffrn_orient_matrix_UB_21 -0.03223
_diffrn_orient_matrix_UB_22 0.07916
_diffrn_orient_matrix_UB_23 -0.00430
_diffrn_orient_matrix_UB_31 -0.00508
_diffrn_orient_matrix_UB_32 -0.04217
_diffrn_orient_matrix_UB_33 0.09420
_diffrn_radiation_detector 'scintillation counter'
_diffrn_radiation_monochromator graphite
_diffrn_radiation_source 'sealed X-ray tube'
_diffrn_radiation_type 'Mo K\a'
_diffrn_radiation_wavelength 0.71073
_diffrn_reflns_av_R_equivalents 0.013
_diffrn_reflns_av_sigmaI/netI 0.060
_diffrn_reflns_limit_h_max 26
_diffrn_reflns_limit_h_min -27
_diffrn_reflns_limit_k_max 10
_diffrn_reflns_limit_k_min 0
_diffrn_reflns_limit_l_max 11
_diffrn_reflns_limit_l_min 0
_diffrn_reflns_number 1801
_diffrn_reflns_reduction_process 'Lp corrections applied'
_diffrn_reflns_theta_max 25.0
_diffrn_reflns_theta_min 1.9
_diffrn_standards_decay_% 0.00
_diffrn_standards_interval_time 60300
_diffrn_standards_number 3
_exptl_absorpt_coefficient_mu 0.297
_exptl_absorpt_correction_type none
_exptl_crystal_colour colorless
_exptl_crystal_density_diffrn 1.205
_exptl_crystal_density_meas ?
_exptl_crystal_description tallet
_exptl_crystal_F_000 696.00
_exptl_crystal_size_max 0.27
_exptl_crystal_size_mid 0.20
_exptl_crystal_size_min 0.05
_refine_diff_density_max 0.42
_refine_diff_density_min -0.36
_refine_ls_abs_structure_details 'not applicable'
_refine_ls_extinction_coef zero
_refine_ls_extinction_method none
_refine_ls_goodness_of_fit_all 3.24
_refine_ls_goodness_of_fit_ref 3.52
_refine_ls_hydrogen_treatment constr
_refine_ls_matrix_type full
_refine_ls_number_constraints 48
_refine_ls_number_parameters 97
_refine_ls_number_reflns 1567
_refine_ls_number_restraints 0
_refine_ls_R_factor_all 0.089
_refine_ls_R_factor_gt 0.062
_refine_ls_shift/su_max 0.002
_refine_ls_shift/su_mean 0.0010
_refine_ls_structure_factor_coef Fsqd
_refine_ls_weighting_details 'w = 4F~o~^2^/[\s^2^(I) + (0.020I)^2^]'
_refine_ls_weighting_scheme calc
_refine_ls_wR_factor_all 0.178
_refine_ls_wR_factor_ref 0.088
_reflns_number_gt 1190
_reflns_number_total 1567
_reflns_threshold_expression I>1.00\s(I)
_cod_data_source_file cg050162csi20050909_024735.cif
_cod_data_source_block GS0501C
_cod_depositor_comments
;
The following automatic conversions were performed:

'_exptl_crystal_density_meas' value 'not measured' was changed to '?'
- the value is perceived as not measured.

Automatic conversion script
Id: cif_fix_values 3008 2015-01-20 13:52:24Z robertas 
;
_cod_original_cell_volume 1789.0(4)
_cod_original_sg_symbol_H-M 'C 2/c      '
_cod_original_formula_sum 'C15 H24 N4 S2 '
_cod_database_code 4505192

loop_
_symmetry_equiv_pos_as_xyz
'   +x,   +y,   +z'
'1/2+x,1/2+y,   +z'
'   -x,   +y,1/2-z'
1/2-x,1/2+y,1/2-z
'   -x,   -y,   -z'
'1/2-x,1/2-y,   -z'
'   +x,   -y,1/2+z'
1/2+x,1/2-y,1/2+z

loop_
_atom_site_label
_atom_site_fract_x
_atom_site_fract_y
_atom_site_fract_z
_atom_site_U_iso_or_equiv
_atom_site_occupancy
_atom_site_refinement_flags
_atom_site_adp_type
_atom_site_calc_flag
S 0.65559(5) 0.2079(2) 0.4537(1) 0.0529(4) 1.000 . Uani d
N(1) 0.6462(1) 0.0608(5) 0.6947(4) 0.050(1) 1.000 . Uani d
N(2) 0.7408(1) 0.1428(5) 0.7033(4) 0.053(1) 1.000 . Uani d
C(1) 0.5000 0.535(1) 0.7500 0.107(4) 0.500 ST Uani d
C(2) 0.5000 0.3617(9) 0.7500 0.069(2) 0.500 ST Uani d
C(3) 0.5398(2) 0.2770(6) 0.6930(6) 0.061(2) 1.000 . Uani d
C(4) 0.5401(2) 0.1174(5) 0.6932(5) 0.046(1) 1.000 . Uani d
C(5) 0.5000 0.0386(7) 0.7500 0.044(2) 0.500 ST Uani d
C(6) 0.5816(2) 0.0275(6) 0.6249(5) 0.054(1) 1.000 . Uani d
C(7) 0.6821(2) 0.1323(5) 0.6268(5) 0.043(1) 1.000 . Uani d
C(8) 0.7698(2) 0.0857(7) 0.8511(6) 0.070(2) 1.000 . Uani d
C(9) 0.8333(3) 0.1423(8) 0.9132(8) 0.112(3) 1.000 . Uani d
H(1) 0.4772 0.5717 0.6548 0.131 0.500 . Uiso d
H(2) 0.5406 0.5717 0.7730 0.131 0.500 . Uiso d
H(3) 0.4822 0.5716 0.8222 0.131 1.000 . Uiso c
H(4) 0.5673 0.3312 0.6531 0.074 1.000 . Uiso c
H(5) 0.5000 -0.0718 0.7500 0.053 0.500 S Uiso d
H(6) 0.5750 -0.0805 0.6348 0.065 1.000 . Uiso c
H(7) 0.5715 0.0536 0.5227 0.065 1.000 . Uiso c
H(8) 0.6638 0.0297 0.7948 0.059 1.000 . Uiso c
H(9) 0.7663 0.1934 0.6552 0.064 1.000 . Uiso c
H(10) 0.7469 0.1193 0.9141 0.085 1.000 . Uiso c
H(11) 0.7702 -0.0246 0.8485 0.085 1.000 . Uiso c
H(12) 0.8601 0.0746 0.8833 0.134 1.000 . Uiso c
H(13) 0.8439 0.1440 1.0184 0.134 1.000 . Uiso c
H(14) 0.8365 0.2441 0.8775 0.134 1.000 . Uiso c

loop_
_atom_site_aniso_label
_atom_site_aniso_U_11
_atom_site_aniso_U_22
_atom_site_aniso_U_33
_atom_site_aniso_U_12
_atom_site_aniso_U_13
_atom_site_aniso_U_23
S 0.0420(6) 0.0670(8) 0.0528(7) 0.0013(6) 0.0188(5) 0.0051(7)
N(1) 0.034(2) 0.070(3) 0.048(2) -0.008(2) 0.017(2) 0.002(2)
N(2) 0.033(2) 0.063(3) 0.066(3) -0.002(2) 0.016(2) 0.016(2)
C(1) 0.078(6) 0.073(6) 0.17(1) 0.0000 0.039(6) 0.0000
C(2) 0.044(4) 0.055(4) 0.102(6) 0.0000 0.014(4) 0.0000
C(3) 0.039(2) 0.067(3) 0.077(4) -0.006(2) 0.017(2) 0.009(3)
C(4) 0.028(2) 0.063(3) 0.046(3) -0.004(2) 0.007(2) 0.001(2)
C(5) 0.032(3) 0.057(4) 0.042(4) 0.0000 0.009(3) 0.0000
C(6) 0.037(2) 0.078(3) 0.051(3) -0.013(2) 0.019(2) -0.007(2)
C(7) 0.038(2) 0.043(3) 0.051(3) -0.001(2) 0.019(2) -0.009(2)
C(8) 0.048(3) 0.081(4) 0.071(4) -0.013(3) 0.001(2) 0.021(3)
C(9) 0.063(4) 0.122(6) 0.121(6) -0.022(4) -0.016(4) 0.050(5)

loop_
_atom_type_symbol
_atom_type_oxidation_number
_atom_type_number_in_cell
_atom_type_scat_dispersion_real
_atom_type_scat_dispersion_imag
_atom_type_scat_source
C 0 60 0.002 0.002
;International Tables for Crystallography
(1992, Vol. C, Tables 4.2.6.8 and 6.1.1.1)
;
H 0 96 0.000 0.000
;International Tables for Crystallography
(1992, Vol. C, Table 6.1.1.2)
;
N 0 16 0.004 0.003
;International Tables for Crystallography
(1992, Vol. C, Tables 4.2.6.8 and 6.1.1.1)
;
S 0 8 0.110 0.124
;International Tables for Crystallography
(1992, Vol. C, Tables 4.2.6.8 and 6.1.1.1)
;

loop_
_geom_angle_atom_site_label_1
_geom_angle_atom_site_label_2
_geom_angle_atom_site_label_3
_geom_angle
_geom_angle_site_symmetry_1
_geom_angle_site_symmetry_3
_geom_angle_publ_flag
C(6) N(1) C(7) 124.4(4) . . yes
C(6) N(1) H(8) 117.8 . . no
C(7) N(1) H(8) 117.8 . . no
C(7) N(2) C(8) 127.1(4) . . yes
C(7) N(2) H(9) 116.4 . . no
C(8) N(2) H(9) 116.4 . . no
C(2) C(1) H(1) 109.5 . . no
C(2) C(1) H(1) 109.5 . 2_656 no
C(2) C(1) H(2) 109.5 . . no
C(2) C(1) H(2) 109.5 . 2_656 no
C(2) C(1) H(3) 109.5 . . no
C(2) C(1) H(3) 109.5 . 2_656 no
H(1) C(1) H(1) 141.0 . 2_656 no
H(1) C(1) H(2) 109.4 . . no
H(1) C(1) H(2) 56.2 . 2_656 no
H(1) C(1) H(3) 109.5 . . no
H(1) C(1) H(3) 56.2 . 2_656 no
H(1) C(1) H(2) 56.2 2_656 . no
H(1) C(1) H(2) 109.4 2_656 2_656 no
H(1) C(1) H(3) 56.2 2_656 . no
H(1) C(1) H(3) 109.5 2_656 2_656 no
H(2) C(1) H(2) 141.0 . 2_656 no
H(2) C(1) H(3) 109.4 . . no
H(2) C(1) H(3) 56.2 . 2_656 no
H(2) C(1) H(3) 56.2 2_656 . no
H(2) C(1) H(3) 109.4 2_656 2_656 no
H(3) C(1) H(3) 141.0 . 2_656 no
C(1) C(2) C(3) 121.4(3) . . yes
C(1) C(2) C(3) 121.4(3) . 2_656 yes
C(3) C(2) C(3) 117.2(7) . 2_656 yes
C(2) C(3) C(4) 121.5(5) . . yes
C(2) C(3) H(4) 119.2 . . no
C(4) C(3) H(4) 119.2 . . no
C(3) C(4) C(5) 119.3(5) . . yes
C(3) C(4) C(6) 120.8(4) . . yes
C(5) C(4) C(6) 119.8(4) . . yes
C(4) C(5) C(4) 121.1(6) . 2_656 yes
C(4) C(5) H(5) 119.5 . . no
C(4) C(5) H(5) 119.5 2_656 . no
N(1) C(6) C(4) 113.2(4) . . yes
N(1) C(6) H(6) 108.5 . . no
N(1) C(6) H(7) 108.5 . . no
C(4) C(6) H(6) 108.5 . . no
C(4) C(6) H(7) 108.5 . . no
H(6) C(6) H(7) 109.5 . . no
S C(7) N(1) 122.9(3) . . yes
S C(7) N(2) 120.8(3) . . yes
N(1) C(7) N(2) 116.3(4) . . yes
N(2) C(8) C(9) 112.8(4) . . yes
N(2) C(8) H(10) 108.6 . . no
N(2) C(8) H(11) 108.7 . . no
C(9) C(8) H(10) 108.6 . . no
C(9) C(8) H(11) 108.7 . . no
H(10) C(8) H(11) 109.4 . . no
C(8) C(9) H(12) 109.5 . . no
C(8) C(9) H(13) 109.5 . . no
C(8) C(9) H(14) 109.5 . . no
H(12) C(9) H(13) 109.4 . . no
H(12) C(9) H(14) 109.5 . . no
H(13) C(9) H(14) 109.5 . . no

loop_
_geom_bond_atom_site_label_1
_geom_bond_atom_site_label_2
_geom_bond_distance
_geom_bond_site_symmetry_2
_geom_bond_publ_flag
S C(7) 1.696(4) . yes
N(1) C(6) 1.466(5) . yes
N(1) C(7) 1.338(5) . yes
N(1) H(8) 0.95 . no
N(2) C(7) 1.333(5) . yes
N(2) C(8) 1.443(6) . yes
N(2) H(9) 0.95 . no
C(1) C(2) 1.49(1) . yes
C(1) H(1) 0.95 . no
C(1) H(1) 0.95 2_656 no
C(1) H(2) 0.95 . no
C(1) H(2) 0.95 2_656 no
C(1) H(3) 0.95 . no
C(1) H(3) 0.95 2_656 no
C(2) C(3) 1.400(6) . yes
C(2) C(3) 1.400(6) 2_656 yes
C(3) C(4) 1.373(6) . yes
C(3) H(4) 0.95 . no
C(4) C(5) 1.378(5) . yes
C(4) C(6) 1.517(6) . yes
C(5) H(5) 0.95 . no
C(6) H(6) 0.95 . no
C(6) H(7) 0.95 . no
C(8) C(9) 1.488(7) . yes
C(8) H(10) 0.95 . no
C(8) H(11) 0.95 . no
C(9) H(12) 0.95 . no
C(9) H(13) 0.95 . no
C(9) H(14) 0.95 . no

loop_
_geom_contact_atom_site_label_1
_geom_contact_atom_site_label_2
_geom_contact_distance
_geom_contact_site_symmetry_2
_geom_contact_publ_flag
S N(1) 3.326(4) 4_554 no
S N(2) 3.418(4) 7_656 no
C(5) C(6) 3.526(5) 3_656 no
C(5) C(6) 3.526(5) 4 no
